data_7133658
loop_
_publ_author_name
'Kumar, Manoj'
'Singh, Shubham'
'Subramanian, Parthasarathi'

_publ_section_title
;
 Synthesis of dispiro-orthoester <i>via</i> an acetal oxo-carbenium ion.
;
_journal_issue 88
_journal_name_full 'Chemical communications (Cambridge, England)'
_journal_page_first 12860
_journal_page_last 12863
_journal_paper_doi 10.1039/d4cc03031a
_journal_volume 60
_journal_year 2024
_chemical_formula_moiety '0.167(C14 H16 O4)'
_chemical_formula_sum 'C2.33 H2.67 O0.67'
_chemical_formula_weight 41.38
_chemical_name_systematic 7,9,14-trioxadispiro[5.1.68.36]heptadeca-1,4,11-trien-3-one
_space_group_crystal_system monoclinic
_space_group_IT_number 14
_space_group_name_Hall '-P 2yn'
_space_group_name_H-M_alt 'P 1 21/n 1'
_atom_sites_solution_hydrogens geom
_atom_sites_solution_primary dual
_audit_creation_date 2024-02-08
_audit_creation_method
;
Olex2 1.3
(compiled 2020.11.12 svn.r5f609507 for OlexSys, GUI svn.r6408)
;
_audit_update_record
;
2024-02-08 deposited with the CCDC.	2024-08-29 downloaded from the CCDC.
;
_cell_angle_alpha 90
_cell_angle_beta 92.5800(10)
_cell_angle_gamma 90
_cell_formula_units_Z 24
_cell_length_a 6.61730(10)
_cell_length_b 18.0893(4)
_cell_length_c 10.0300(2)
_cell_measurement_reflns_used 9997
_cell_measurement_temperature 296.15
_cell_measurement_theta_max 28.30
_cell_measurement_theta_min 3.03
_cell_volume 1199.40(4)
_computing_cell_refinement 'SAINT V8.40B (?, 2016)'
_computing_data_reduction 'SAINT V8.40B (?, 2016)'
_computing_molecular_graphics 'Olex2 1.3 (Dolomanov et al., 2009)'
_computing_publication_material 'Olex2 1.3 (Dolomanov et al., 2009)'
_computing_structure_refinement 'SHELXL 2019/3 (Sheldrick, 2015)'
_computing_structure_solution 'SHELXT 2018/2 (Sheldrick, 2018)'
_diffrn_ambient_temperature 296.15
_diffrn_measured_fraction_theta_full 0.996
_diffrn_measured_fraction_theta_max 0.997
_diffrn_measurement_device_type 'Bruker APEX-II CCD'
_diffrn_measurement_method '\f and \w scans'
_diffrn_radiation_type MoK\a
_diffrn_radiation_wavelength 0.71073
_diffrn_reflns_av_R_equivalents 0.0643
_diffrn_reflns_av_unetI/netI 0.0292
_diffrn_reflns_Laue_measured_fraction_full 0.996
_diffrn_reflns_Laue_measured_fraction_max 0.997
_diffrn_reflns_limit_h_max 8
_diffrn_reflns_limit_h_min -8
_diffrn_reflns_limit_k_max 24
_diffrn_reflns_limit_k_min -24
_diffrn_reflns_limit_l_max 13
_diffrn_reflns_limit_l_min -13
_diffrn_reflns_number 25099
_diffrn_reflns_point_group_measured_fraction_full 0.996
_diffrn_reflns_point_group_measured_fraction_max 0.997
_diffrn_reflns_theta_full 25.242
_diffrn_reflns_theta_max 28.303
_diffrn_reflns_theta_min 2.324
_diffrn_source_current 1.0
_diffrn_source_power 0.05
_diffrn_source_voltage 50.0
_diffrn_standards_number 0
_exptl_absorpt_coefficient_mu 0.100
_exptl_absorpt_correction_T_max 0.7457
_exptl_absorpt_correction_T_min 0.5174
_exptl_absorpt_correction_type none
_exptl_absorpt_process_details
;
SADABS-2016/2 (Bruker,2016/2) was used for absorption correction.
wR2(int) was 0.1481 before and 0.0709 after correction.
The Ratio of minimum to maximum transmission is 0.6938.
The \l/2 correction factor is Not present.
;
_exptl_crystal_colour colourless
_exptl_crystal_colour_primary colourless
_exptl_crystal_density_diffrn 1.375
_exptl_crystal_description irregular
_exptl_crystal_F_000 528
_refine_diff_density_max 0.427
_refine_diff_density_min -0.206
_refine_diff_density_rms 0.043
_refine_ls_extinction_method none
_refine_ls_goodness_of_fit_ref 1.037
_refine_ls_hydrogen_treatment constr
_refine_ls_matrix_type full
_refine_ls_number_parameters 163
_refine_ls_number_reflns 2973
_refine_ls_number_restraints 0
_refine_ls_restrained_S_all 1.037
_refine_ls_R_factor_all 0.0398
_refine_ls_R_factor_gt 0.0369
_refine_ls_shift/su_max 0.001
_refine_ls_shift/su_mean 0.000
_refine_ls_structure_factor_coef Fsqd
_refine_ls_weighting_details 'w=1/[\s^2^(Fo^2^)+(0.0481P)^2^+0.4475P] where P=(Fo^2^+2Fc^2^)/3'
_refine_ls_weighting_scheme calc
_refine_ls_wR_factor_gt 0.0989
_refine_ls_wR_factor_ref 0.1005
_reflns_Friedel_coverage 0.000
_reflns_number_gt 2736
_reflns_number_total 2973
_reflns_threshold_expression 'I > 2\s(I)'
_cod_data_source_file d4cc03031a2.cif
_cod_data_source_block 24mayc_o_0m
_cod_depositor_comments 'Adding full bibliography for 7133655--7133659.cif.'
_cod_database_code 7133658
_shelx_shelxl_version_number 2019/3
_shelx_space_group_comment
;
The symmetry employed for this shelxl refinement is uniquely defined
by the following loop, which should always be used as a source of
symmetry information in preference to the above space-group names.
They are only intended as comments.
;
_olex2_refinement_description
;
1. Fixed Uiso
 At 1.2 times of:
  All C(H) groups, All C(H,H) groups
2.a Secondary CH2 refined with riding coordinates:
 C007(H00A,H00B), C008(H00C,H00D), C00A(H00E,H00F), C00C(H00H,H00I), C00D(H00J,
 H00K)
2.b Aromatic/amide H refined with riding coordinates:
 C009(H009), C00B(H00G), C00E(H00L), C00F(H00M), C00G(H00N), C00H(H00O)
;
_olex2_submission_special_instructions 'No special instructions were received'

loop_
_space_group_symop_operation_xyz
'x, y, z'
'-x+1/2, y+1/2, -z+1/2'
'-x, -y, -z'
'x-1/2, -y-1/2, z-1/2'

loop_
_atom_site_label
_atom_site_type_symbol
_atom_site_fract_x
_atom_site_fract_y
_atom_site_fract_z
_atom_site_U_iso_or_equiv
_atom_site_adp_type
_atom_site_occupancy
_atom_site_site_symmetry_order
_atom_site_calc_flag
_atom_site_refinement_flags_posn
_atom_site_refinement_flags_adp
_atom_site_refinement_flags_occupancy
_atom_site_disorder_assembly
_atom_site_disorder_group
O001 O 0.27777(10) 0.43308(4) 0.37964(7) 0.01451(16) Uani 1 1 d . . . . .
O002 O 0.25913(11) 0.47322(4) 0.16741(7) 0.01658(16) Uani 1 1 d . . . . .
O003 O 0.30126(11) 0.55565(4) 0.34322(7) 0.01574(16) Uani 1 1 d . . . . .
O004 O -0.06419(14) 0.18238(5) 0.38389(12) 0.0419(3) Uani 1 1 d . . . . .
C005 C 0.35535(15) 0.48708(5) 0.29340(9) 0.01381(19) Uani 1 1 d . . . . .
C006 C 0.34409(15) 0.35689(5) 0.36646(10) 0.0153(2) Uani 1 1 d . . . . .
C007 C 0.57665(15) 0.35288(6) 0.36299(10) 0.0180(2) Uani 1 1 d . . . . .
H00A H 0.635673 0.364140 0.450927 0.022 Uiso 1 1 calc R U . . .
H00B H 0.616448 0.303034 0.340037 0.022 Uiso 1 1 calc R U . . .
C008 C 0.58432(15) 0.48480(6) 0.29318(10) 0.0170(2) Uani 1 1 d . . . . .
H00C H 0.640484 0.499969 0.379905 0.020 Uiso 1 1 calc R U . . .
H00D H 0.631155 0.519187 0.227092 0.020 Uiso 1 1 calc R U . . .
C009 C 0.27892(16) 0.32278(6) 0.49436(10) 0.0195(2) Uani 1 1 d . . . . .
H009 H 0.328172 0.343323 0.574378 0.023 Uiso 1 1 calc R U . . .
C00A C 0.08697(15) 0.57049(6) 0.33843(10) 0.0190(2) Uani 1 1 d . . . . .
H00E H 0.056893 0.604725 0.409278 0.023 Uiso 1 1 calc R U . . .
H00F H 0.014575 0.524876 0.353870 0.023 Uiso 1 1 calc R U . . .
C00B C 0.24743(16) 0.32061(6) 0.24427(11) 0.0199(2) Uani 1 1 d . . . . .
H00G H 0.275097 0.339460 0.160780 0.024 Uiso 1 1 calc R U . . .
C00C C 0.26294(17) 0.53317(6) 0.07328(10) 0.0195(2) Uani 1 1 d . . . . .
H00H H 0.251669 0.513325 -0.016590 0.023 Uiso 1 1 calc R U . . .
H00I H 0.391688 0.558626 0.083762 0.023 Uiso 1 1 calc R U . . .
C00D C 0.65810(16) 0.40710(6) 0.26157(11) 0.0197(2) Uani 1 1 d . . . . .
H00J H 0.804798 0.405944 0.265725 0.024 Uiso 1 1 calc R U . . .
H00K H 0.610946 0.393112 0.172130 0.024 Uiso 1 1 calc R U . . .
C00E C 0.15527(18) 0.26507(6) 0.50006(12) 0.0254(2) Uani 1 1 d . . . . .
H00L H 0.127090 0.245273 0.582756 0.030 Uiso 1 1 calc R U . . .
C00F C 0.09480(17) 0.58753(6) 0.09133(11) 0.0218(2) Uani 1 1 d . . . . .
H00M H 0.043512 0.612415 0.016042 0.026 Uiso 1 1 calc R U . . .
C00G C 0.01423(16) 0.60259(6) 0.20699(11) 0.0212(2) Uani 1 1 d . . . . .
H00N H -0.094479 0.635186 0.206542 0.025 Uiso 1 1 calc R U . . .
C00H C 0.12387(18) 0.26259(6) 0.25084(12) 0.0264(2) Uani 1 1 d . . . . .
H00O H 0.074991 0.240786 0.171850 0.032 Uiso 1 1 calc R U . . .
C00I C 0.06215(17) 0.23188(6) 0.37852(14) 0.0282(3) Uani 1 1 d . . . . .

loop_
_atom_site_aniso_label
_atom_site_aniso_U_11
_atom_site_aniso_U_22
_atom_site_aniso_U_33
_atom_site_aniso_U_23
_atom_site_aniso_U_13
_atom_site_aniso_U_12
O001 0.0141(3) 0.0131(3) 0.0165(3) 0.0002(2) 0.0029(2) 0.0010(3)
O002 0.0202(4) 0.0149(3) 0.0145(3) 0.0001(3) -0.0015(3) -0.0018(3)
O003 0.0127(3) 0.0144(3) 0.0201(3) -0.0040(3) 0.0005(3) 0.0013(3)
O004 0.0215(5) 0.0234(5) 0.0808(8) 0.0022(5) 0.0042(5) -0.0065(4)
C005 0.0131(4) 0.0133(4) 0.0152(4) -0.0016(3) 0.0017(3) -0.0004(3)
C006 0.0147(4) 0.0134(4) 0.0176(4) -0.0010(3) 0.0001(3) 0.0010(3)
C007 0.0148(5) 0.0182(5) 0.0209(5) -0.0021(4) 0.0000(4) 0.0032(4)
C008 0.0131(5) 0.0177(5) 0.0204(4) -0.0024(4) 0.0032(3) -0.0013(4)
C009 0.0188(5) 0.0188(5) 0.0210(5) 0.0025(4) 0.0026(4) 0.0048(4)
C00A 0.0139(5) 0.0201(5) 0.0231(5) -0.0028(4) 0.0026(4) 0.0036(4)
C00B 0.0205(5) 0.0173(5) 0.0216(5) -0.0026(4) -0.0039(4) 0.0025(4)
C00C 0.0240(5) 0.0187(5) 0.0160(4) 0.0024(4) 0.0016(4) -0.0016(4)
C00D 0.0149(5) 0.0208(5) 0.0239(5) -0.0030(4) 0.0055(4) 0.0014(4)
C00E 0.0223(5) 0.0198(5) 0.0347(6) 0.0076(4) 0.0089(4) 0.0041(4)
C00F 0.0219(5) 0.0189(5) 0.0240(5) 0.0043(4) -0.0045(4) -0.0018(4)
C00G 0.0156(5) 0.0179(5) 0.0297(5) 0.0008(4) -0.0027(4) 0.0015(4)
C00H 0.0227(5) 0.0193(5) 0.0362(6) -0.0049(4) -0.0090(5) 0.0003(4)
C00I 0.0154(5) 0.0167(5) 0.0526(7) 0.0021(5) 0.0019(5) 0.0010(4)

loop_
_atom_type_symbol
_atom_type_description
_atom_type_scat_dispersion_real
_atom_type_scat_dispersion_imag
_atom_type_scat_source
C C 0.0033 0.0016 'International Tables Vol C Tables 4.2.6.8 and 6.1.1.4'
H H 0.0000 0.0000 'International Tables Vol C Tables 4.2.6.8 and 6.1.1.4'
O O 0.0106 0.0060 'International Tables Vol C Tables 4.2.6.8 and 6.1.1.4'

loop_
_geom_angle_atom_site_label_1
_geom_angle_atom_site_label_2
_geom_angle_atom_site_label_3
_geom_angle
_geom_angle_site_symmetry_1
_geom_angle_site_symmetry_3
_geom_angle_publ_flag
C005 O001 C006 118.62(7) . . ?
C005 O002 C00C 115.65(8) . . ?
C005 O003 C00A 115.02(7) . . ?
O001 C005 C008 111.83(8) . . ?
O002 C005 O001 105.24(7) . . ?
O002 C005 C008 113.86(8) . . ?
O003 C005 O001 106.84(7) . . ?
O003 C005 O002 111.55(8) . . ?
O003 C005 C008 107.36(8) . . ?
O001 C006 C007 110.61(8) . . ?
O001 C006 C009 102.24(7) . . ?
O001 C006 C00B 111.59(8) . . ?
C009 C006 C007 108.94(8) . . ?
C009 C006 C00B 112.79(9) . . ?
C00B C006 C007 110.39(8) . . ?
C006 C007 H00A 109.3 . . ?
C006 C007 H00B 109.3 . . ?
H00A C007 H00B 108.0 . . ?
C00D C007 C006 111.52(8) . . ?
C00D C007 H00A 109.3 . . ?
C00D C007 H00B 109.3 . . ?
C005 C008 H00C 109.5 . . ?
C005 C008 H00D 109.5 . . ?
C005 C008 C00D 110.77(8) . . ?
H00C C008 H00D 108.1 . . ?
C00D C008 H00C 109.5 . . ?
C00D C008 H00D 109.5 . . ?
C006 C009 H009 118.0 . . ?
C00E C009 C006 124.03(10) . . ?
C00E C009 H009 118.0 . . ?
O003 C00A H00E 109.2 . . ?
O003 C00A H00F 109.2 . . ?
O003 C00A C00G 112.18(8) . . ?
H00E C00A H00F 107.9 . . ?
C00G C00A H00E 109.2 . . ?
C00G C00A H00F 109.2 . . ?
C006 C00B H00G 118.6 . . ?
C00H C00B C006 122.76(10) . . ?
C00H C00B H00G 118.6 . . ?
O002 C00C H00H 109.1 . . ?
O002 C00C H00I 109.1 . . ?
O002 C00C C00F 112.30(8) . . ?
H00H C00C H00I 107.9 . . ?
C00F C00C H00H 109.1 . . ?
C00F C00C H00I 109.1 . . ?
C007 C00D H00J 109.9 . . ?
C007 C00D H00K 109.9 . . ?
C008 C00D C007 109.09(8) . . ?
C008 C00D H00J 109.9 . . ?
C008 C00D H00K 109.9 . . ?
H00J C00D H00K 108.3 . . ?
C009 C00E H00L 119.3 . . ?
C009 C00E C00I 121.42(11) . . ?
C00I C00E H00L 119.3 . . ?
C00C C00F H00M 117.7 . . ?
C00G C00F C00C 124.67(10) . . ?
C00G C00F H00M 117.7 . . ?
C00A C00G H00N 117.9 . . ?
C00F C00G C00A 124.29(10) . . ?
C00F C00G H00N 117.9 . . ?
C00B C00H H00O 118.8 . . ?
C00B C00H C00I 122.36(11) . . ?
C00I C00H H00O 118.8 . . ?
O004 C00I C00E 121.51(13) . . ?
O004 C00I C00H 122.01(13) . . ?
C00E C00I C00H 116.46(10) . . ?

loop_
_geom_bond_atom_site_label_1
_geom_bond_atom_site_label_2
_geom_bond_distance
_geom_bond_site_symmetry_2
_geom_bond_publ_flag
O001 C005 1.4163(11) . ?
O001 C006 1.4541(11) . ?
O002 C005 1.4117(11) . ?
O002 C00C 1.4388(12) . ?
O003 C005 1.3900(11) . ?
O003 C00A 1.4418(12) . ?
O004 C00I 1.2279(14) . ?
C005 C008 1.5158(13) . ?
C006 C007 1.5426(14) . ?
C006 C009 1.5041(14) . ?
C006 C00B 1.5071(13) . ?
C007 H00A 0.9700 . ?
C007 H00B 0.9700 . ?
C007 C00D 1.5285(14) . ?
C008 H00C 0.9700 . ?
C008 H00D 0.9700 . ?
C008 C00D 1.5260(14) . ?
C009 H009 0.9300 . ?
C009 C00E 1.3292(16) . ?
C00A H00E 0.9700 . ?
C00A H00F 0.9700 . ?
C00A C00G 1.5000(15) . ?
C00B H00G 0.9300 . ?
C00B C00H 1.3338(16) . ?
C00C H00H 0.9700 . ?
C00C H00I 0.9700 . ?
C00C C00F 1.5019(16) . ?
C00D H00J 0.9700 . ?
C00D H00K 0.9700 . ?
C00E H00L 0.9300 . ?
C00E C00I 1.4692(18) . ?
C00F H00M 0.9300 . ?
C00F C00G 1.3266(16) . ?
C00G H00N 0.9300 . ?
C00H H00O 0.9300 . ?
C00H C00I 1.4705(18) . ?

loop_
_geom_torsion_atom_site_label_1
_geom_torsion_atom_site_label_2
_geom_torsion_atom_site_label_3
_geom_torsion_atom_site_label_4
_geom_torsion
_geom_torsion_site_symmetry_1
_geom_torsion_site_symmetry_2
_geom_torsion_site_symmetry_3
_geom_torsion_site_symmetry_4
_geom_torsion_publ_flag
O001 C005 C008 C00D 53.84(10) . . . . ?
O001 C006 C007 C00D -49.99(10) . . . . ?
O001 C006 C009 C00E 122.31(11) . . . . ?
O001 C006 C00B C00H -116.91(11) . . . . ?
O002 C005 C008 C00D -65.29(11) . . . . ?
O002 C00C C00F C00G 30.67(15) . . . . ?
O003 C005 C008 C00D 170.72(8) . . . . ?
O003 C00A C00G C00F 31.09(15) . . . . ?
C005 O001 C006 C007 48.97(10) . . . . ?
C005 O001 C006 C009 164.85(8) . . . . ?
C005 O001 C006 C00B -74.35(10) . . . . ?
C005 O002 C00C C00F -84.37(11) . . . . ?
C005 O003 C00A C00G -86.41(10) . . . . ?
C005 C008 C00D C007 -56.96(11) . . . . ?
C006 O001 C005 O002 72.84(10) . . . . ?
C006 O001 C005 O003 -168.47(7) . . . . ?
C006 O001 C005 C008 -51.27(10) . . . . ?
C006 C007 C00D C008 55.59(11) . . . . ?
C006 C009 C00E C00I -3.34(17) . . . . ?
C006 C00B C00H C00I 3.68(17) . . . . ?
C007 C006 C009 C00E -120.60(11) . . . . ?
C007 C006 C00B C00H 119.65(11) . . . . ?
C009 C006 C007 C00D -161.62(8) . . . . ?
C009 C006 C00B C00H -2.48(14) . . . . ?
C009 C00E C00I O004 -174.21(11) . . . . ?
C009 C00E C00I C00H 4.04(16) . . . . ?
C00A O003 C005 O001 -65.71(10) . . . . ?
C00A O003 C005 O002 48.79(10) . . . . ?
C00A O003 C005 C008 174.17(8) . . . . ?
C00B C006 C007 C00D 74.01(10) . . . . ?
C00B C006 C009 C00E 2.34(15) . . . . ?
C00B C00H C00I O004 173.99(11) . . . . ?
C00B C00H C00I C00E -4.25(17) . . . . ?
C00C O002 C005 O001 161.41(8) . . . . ?
C00C O002 C005 O003 45.92(11) . . . . ?
C00C O002 C005 C008 -75.78(10) . . . . ?
C00C C00F C00G C00A 3.49(18) . . . . ?
